data_4318766
loop_
_publ_author_name
'Kazushi Shiren'
'Koji Tanaka'

_publ_contact_author_address
;
Institute for Molecular Science
38 Nishigonaka
Myodaiji
Okazaki
Aichi 444-8585
JAPAN
;
_publ_contact_author_email ' ktanaka@ims.ac.jp '
_publ_contact_author_fax ' +81-564-55-5245 '
_publ_contact_author_name ' Koji Tanaka'
_publ_contact_author_phone ' +81-564-55-7241 '
_publ_section_title
;
 Acid-Base Equilibrium of Aqua-Chromium-Dioxolene Complexes Aimed at
 Formation of Oxo-Chromium Complexes
;
_journal_name_full 'Inorganic Chemistry'
_journal_page_first 5912
_journal_page_last 5919
_journal_paper_doi 10.1021/ic020308m
_journal_volume 41
_journal_year 2002
_chemical_formula_sum 'C21 H15 Cl5 Cr N3 O8'
_chemical_formula_weight 666.63
_space_group_IT_number 14
_symmetry_cell_setting monoclinic
_symmetry_Int_Tables_number 14
_symmetry_space_group_name_Hall '-P 2yab'
_symmetry_space_group_name_H-M 'P 1 21/a 1'
_cell_angle_alpha 90
_cell_angle_beta 104.080(4)
_cell_angle_gamma 90
_cell_formula_units_Z 4
_cell_length_a 12.473(1)
_cell_length_b 12.2879(8)
_cell_length_c 17.138(1)
_cell_measurement_reflns_used 7336
_cell_measurement_temperature 173.1
_cell_measurement_theta_max 27.5
_cell_measurement_theta_min 3.1
_cell_volume 2547.8(3)
_computing_cell_refinement CRYSTALCLEAR
_computing_data_collection CRYSTALCLEAR
_computing_data_reduction 'teXsan Ver. 1.11'
_computing_publication_material 'teXsan Ver. 1.11'
_computing_structure_refinement 'teXsan Ver. 1.10'
_computing_structure_solution 'DIRDIF94 (PATTY)'
_diffrn_detector_area_resol_mean 14.62
_diffrn_measured_fraction_theta_full 0.9943
_diffrn_measured_fraction_theta_max 0.9943
_diffrn_measurement_device_type 'Rigaku/MSC Mercury CCD'
_diffrn_measurement_method \w
_diffrn_radiation_type 'Mo K\a'
_diffrn_radiation_wavelength 0.7107
_diffrn_reflns_av_R_equivalents 0.030
_diffrn_reflns_limit_h_max 16
_diffrn_reflns_limit_h_min -14
_diffrn_reflns_limit_k_max 15
_diffrn_reflns_limit_k_min -14
_diffrn_reflns_limit_l_max 22
_diffrn_reflns_limit_l_min -22
_diffrn_reflns_number 340
_diffrn_reflns_theta_full 27.48
_diffrn_reflns_theta_max 27.48
_exptl_absorpt_coefficient_mu 1.026
_exptl_absorpt_correction_type none
_exptl_crystal_colour brown
_exptl_crystal_density_diffrn 1.738
_exptl_crystal_density_method 'not measured'
_exptl_crystal_description Block
_exptl_crystal_size_max 0.50
_exptl_crystal_size_mid 0.50
_exptl_crystal_size_min 0.20
_refine_diff_density_max 1.07
_refine_diff_density_min -0.63
_refine_ls_abs_structure_Flack 0.00000
_refine_ls_extinction_method none
_refine_ls_goodness_of_fit_ref 1.730
_refine_ls_hydrogen_treatment noref
_refine_ls_number_parameters 343
_refine_ls_number_reflns 5805
_refine_ls_R_factor_gt 0.0556
_refine_ls_shift/su_max 0.0004
_refine_ls_structure_factor_coef Fsqd
_refine_ls_weighting_details 'w = 1/[\s^2^(Fo^2^) + (0.06700(Max(Fo^2^,0) + 2Fc^2^)/3)^2^]'
_refine_ls_weighting_scheme calc
_refine_ls_wR_factor_ref 0.1558
_reflns_number_gt 5317
_reflns_number_total 5806
_reflns_threshold_expression F^2^>2.0\s(F^2^)
_cod_data_source_file ic020308m_4.cif
_cod_data_source_block '_[Cr(OH2)(Cl4Cat)(trpy)]ClO4.H2O'
_cod_original_cell_volume 2547.8(4)
_cod_original_formula_sum 'C21 H15 Cl5 Cr N3 O8 '
_cod_database_code 4318766

loop_
_symmetry_equiv_pos_as_xyz
x,y,z
1/2-x,1/2+y,-z
-x,-y,-z
1/2+x,1/2-y,z

loop_
_atom_site_label
_atom_site_type_symbol
_atom_site_fract_x
_atom_site_fract_y
_atom_site_fract_z
_atom_site_U_iso_or_equiv
_atom_site_adp_type
_atom_site_occupancy
_atom_site_calc_flag
_atom_site_refinement_flags
_atom_site_disorder_assembly
_atom_site_disorder_group
Cr1 Cr 0.18332(3) 0.05400(3) 0.25537(2) 0.01937(9) Uani 1.00 d . . .
Cl1 Cl -0.13082(5) -0.04952(5) 0.03500(3) 0.0314(1) Uani 1.00 d . . .
Cl2 Cl -0.12511(5) -0.30075(5) 0.00126(4) 0.0389(2) Uani 1.00 d . . .
Cl3 Cl 0.08329(6) -0.43765(5) 0.08632(4) 0.0381(2) Uani 1.00 d . . .
Cl4 Cl 0.27858(5) -0.32280(4) 0.21102(3) 0.0328(1) Uani 1.00 d . . .
Cl5 Cl 0.29988(6) 0.20917(6) 0.53350(4) 0.0437(2) Uani 1.00 d . . .
O1 O 0.3083(1) 0.0629(1) 0.35640(9) 0.0270(4) Uani 1.00 d . . .
O2 O 0.2313(1) -0.0906(1) 0.23809(9) 0.0236(4) Uani 1.00 d . . .
O3 O 0.0656(1) 0.0264(1) 0.16171(9) 0.0236(4) Uani 1.00 d . . .
O4 O 0.2350(2) 0.1248(2) 0.4875(1) 0.0639(7) Uani 1.00 d . . .
O5 O 0.3013(2) 0.1968(2) 0.6153(1) 0.0711(8) Uani 1.00 d . . .
O6 O 0.4133(2) 0.2001(2) 0.5249(1) 0.0620(7) Uani 1.00 d . . .
O7 O 0.2602(3) 0.3095(2) 0.5025(2) 0.102(1) Uani 1.00 d . . .
O8 O 0.4299(2) -0.1045(2) 0.3481(2) 0.0695(7) Uani 1.00 d . . .
N1 N 0.2776(1) 0.1418(1) 0.1933(1) 0.0227(4) Uani 1.00 d . . .
N2 N 0.1425(1) 0.2077(1) 0.2750(1) 0.0214(4) Uani 1.00 d . . .
N3 N 0.0705(1) 0.0310(1) 0.3252(1) 0.0233(4) Uani 1.00 d . . .
C1 C 0.1555(2) -0.1425(2) 0.1824(1) 0.0205(5) Uani 1.00 d . . .
C2 C 0.0642(2) -0.0783(2) 0.1411(1) 0.0212(5) Uani 1.00 d . . .
C3 C -0.0203(2) -0.1285(2) 0.0840(1) 0.0225(5) Uani 1.00 d . . .
C4 C -0.0160(2) -0.2385(2) 0.0679(1) 0.0258(5) Uani 1.00 d . . .
C5 C 0.0760(2) -0.3011(2) 0.1067(1) 0.0260(5) Uani 1.00 d . . .
C6 C 0.1625(2) -0.2514(2) 0.1631(1) 0.0235(5) Uani 1.00 d . . .
C7 C 0.3436(2) 0.0993(2) 0.1498(1) 0.0274(5) Uani 1.00 d . . .
C8 C 0.4070(2) 0.1640(2) 0.1124(1) 0.0314(6) Uani 1.00 d . . .
C9 C 0.4038(2) 0.2756(2) 0.1203(1) 0.0315(6) Uani 1.00 d . . .
C10 C 0.3350(2) 0.3206(2) 0.1648(1) 0.0283(6) Uani 1.00 d . . .
C11 C 0.2721(2) 0.2511(2) 0.1998(1) 0.0232(5) Uani 1.00 d . . .
C12 C 0.1944(2) 0.2899(2) 0.2470(1) 0.0227(5) Uani 1.00 d . . .
C13 C 0.1747(2) 0.3955(2) 0.2652(1) 0.0312(6) Uani 1.00 d . . .
C14 C 0.0998(2) 0.4160(2) 0.3122(2) 0.0374(7) Uani 1.00 d . . .
C15 C 0.0485(2) 0.3307(2) 0.3407(2) 0.0345(6) Uani 1.00 d . . .
C16 C 0.0712(2) 0.2249(2) 0.3206(1) 0.0244(5) Uani 1.00 d . . .
C17 C 0.0257(2) 0.1238(2) 0.3465(1) 0.0246(5) Uani 1.00 d . . .
C18 C -0.0555(2) 0.1211(2) 0.3882(1) 0.0323(6) Uani 1.00 d . . .
C19 C -0.0925(2) 0.0203(2) 0.4081(1) 0.0362(6) Uani 1.00 d . . .
C20 C -0.0474(2) -0.0732(2) 0.3870(1) 0.0347(6) Uani 1.00 d . . .
C21 C 0.0349(2) -0.0645(2) 0.3453(1) 0.0291(6) Uani 1.00 d . . .
H1 H 0.3468 0.0225 0.1446 0.0329 Uiso 1.00 calc . . .
H2 H 0.4523 0.1319 0.0815 0.0377 Uiso 1.00 calc . . .
H3 H 0.4478 0.3210 0.0958 0.0378 Uiso 1.00 calc . . .
H4 H 0.3312 0.3973 0.1710 0.0340 Uiso 1.00 calc . . .
H5 H 0.2114 0.4538 0.2461 0.0375 Uiso 1.00 calc . . .
H6 H 0.0843 0.4888 0.3245 0.0449 Uiso 1.00 calc . . .
H7 H -0.0016 0.3439 0.3735 0.0414 Uiso 1.00 calc . . .
H8 H -0.0858 0.1866 0.4031 0.0388 Uiso 1.00 calc . . .
H9 H -0.1490 0.0165 0.4365 0.0435 Uiso 1.00 calc . . .
H10 H -0.0717 -0.1424 0.4004 0.0417 Uiso 1.00 calc . . .
H11 H 0.0669 -0.1292 0.3307 0.0349 Uiso 1.00 calc . . .

loop_
_atom_site_aniso_label
_atom_site_aniso_U_11
_atom_site_aniso_U_22
_atom_site_aniso_U_33
_atom_site_aniso_U_12
_atom_site_aniso_U_13
_atom_site_aniso_U_23
Cr1 0.0192(2) 0.0158(2) 0.0215(2) -0.0020(1) 0.0018(1) -0.0021(1)
Cl1 0.0252(3) 0.0349(3) 0.0286(3) 0.0034(2) -0.0043(2) -0.0029(2)
Cl2 0.0325(3) 0.0380(3) 0.0389(3) -0.0078(2) -0.0054(2) -0.0148(3)
Cl3 0.0517(4) 0.0188(3) 0.0367(3) -0.0036(2) -0.0026(3) -0.0071(2)
Cl4 0.0361(3) 0.0226(3) 0.0338(3) 0.0076(2) -0.0029(2) -0.0032(2)
Cl5 0.0492(4) 0.0484(4) 0.0301(3) -0.0152(3) 0.0031(3) -0.0002(3)
O1 0.0232(7) 0.0277(8) 0.0264(8) -0.0046(6) -0.0010(6) -0.0026(6)
O2 0.0226(7) 0.0185(7) 0.0259(7) -0.0013(6) -0.0013(6) -0.0026(6)
O3 0.0239(7) 0.0183(7) 0.0251(7) 0.0004(6) -0.0010(6) -0.0023(6)
O4 0.062(1) 0.091(2) 0.043(1) -0.047(1) 0.021(1) -0.026(1)
O5 0.091(2) 0.089(2) 0.035(1) -0.035(1) 0.016(1) -0.013(1)
O6 0.043(1) 0.083(2) 0.056(1) -0.014(1) 0.0043(10) 0.015(1)
O7 0.085(2) 0.080(2) 0.133(3) 0.016(2) 0.010(2) 0.044(2)
O8 0.048(1) 0.056(1) 0.090(2) -0.002(1) -0.012(1) 0.009(1)
N1 0.0219(8) 0.0230(9) 0.0213(8) -0.0018(7) 0.0017(6) -0.0011(7)
N2 0.0209(8) 0.0192(8) 0.0216(8) 0.0001(6) 0.0002(6) -0.0026(6)
N3 0.0176(8) 0.0267(9) 0.0240(9) -0.0023(7) 0.0020(6) 0.0000(7)
C1 0.0220(9) 0.0206(9) 0.0178(9) -0.0014(7) 0.0029(7) 0.0009(7)
C2 0.0234(10) 0.0178(9) 0.0222(10) 0.0001(7) 0.0048(8) 0.0009(7)
C3 0.0193(9) 0.027(1) 0.0201(9) -0.0006(7) 0.0025(7) 0.0003(8)
C4 0.0253(10) 0.028(1) 0.0216(10) -0.0081(8) 0.0016(8) -0.0057(8)
C5 0.037(1) 0.0159(9) 0.024(1) -0.0055(8) 0.0052(9) -0.0042(8)
C6 0.0263(10) 0.0207(10) 0.0210(10) 0.0000(8) 0.0009(8) 0.0003(8)
C7 0.028(1) 0.028(1) 0.026(1) -0.0024(8) 0.0047(8) -0.0038(8)
C8 0.028(1) 0.039(1) 0.028(1) -0.0044(9) 0.0067(9) -0.0029(9)
C9 0.027(1) 0.036(1) 0.030(1) -0.0050(9) 0.0034(9) 0.0062(9)
C10 0.030(1) 0.025(1) 0.027(1) -0.0061(8) 0.0017(9) 0.0026(8)
C11 0.0197(10) 0.0215(10) 0.0239(10) -0.0040(7) -0.0032(8) -0.0017(8)
C12 0.0198(9) 0.0208(10) 0.0239(10) -0.0017(7) -0.0020(8) 0.0006(7)
C13 0.029(1) 0.020(1) 0.040(1) 0.0011(9) -0.0008(9) 0.0023(9)
C14 0.034(1) 0.024(1) 0.052(1) 0.0093(9) 0.007(1) -0.007(1)
C15 0.028(1) 0.031(1) 0.044(1) 0.0085(9) 0.007(1) -0.0083(10)
C16 0.0180(9) 0.026(1) 0.026(1) 0.0021(8) -0.0013(7) -0.0041(8)
C17 0.0201(9) 0.028(1) 0.0229(10) -0.0032(8) 0.0002(7) -0.0030(8)
C18 0.025(1) 0.042(1) 0.030(1) 0.0020(10) 0.0068(9) -0.0011(10)
C19 0.030(1) 0.050(1) 0.029(1) -0.004(1) 0.0073(10) 0.005(1)
C20 0.029(1) 0.044(1) 0.030(1) -0.0075(10) 0.0054(9) 0.007(1)
C21 0.029(1) 0.030(1) 0.026(1) -0.0052(9) 0.0032(9) 0.0007(9)

loop_
_atom_type_symbol
_atom_type_description
_atom_type_scat_dispersion_real
_atom_type_scat_dispersion_imag
_atom_type_scat_source
C C 0.003 0.002
;International Tables for Crystallography
(1992, Vol. C, Tables 4.2.6.8 and 6.1.1.1)
;
H H 0.000 0.000
;International Tables for Crystallography
(1992, Vol. C, Table 6.1.1.2)
;
Cl Cl 0.148 0.159
;International Tables for Crystallography
(1992, Vol. C, Tables 4.2.6.8 and 6.1.1.1)
;
Cr Cr 0.321 0.624
;International Tables for Crystallography
(1992, Vol. C, Tables 4.2.6.8 and 6.1.1.1)
;
N N 0.006 0.003
;International Tables for Crystallography
(1992, Vol. C, Tables 4.2.6.8 and 6.1.1.1)
;
O O 0.011 0.006
;International Tables for Crystallography
(1992, Vol. C, Tables 4.2.6.8 and 6.1.1.1)
;

loop_
_geom_angle_atom_site_label_1
_geom_angle_atom_site_label_2
_geom_angle_atom_site_label_3
_geom_angle
_geom_angle_site_symmetry_1
_geom_angle_site_symmetry_2
_geom_angle_site_symmetry_3
_geom_angle_publ_flag
O1 CR1 O2 88.75(8) . . . yes
O1 CR1 O3 172.91(8) . . . yes
O1 CR1 N1 89.75(9) . . . yes
O1 CR1 N2 88.84(9) . . . yes
O1 CR1 N3 90.19(9) . . . yes
O2 CR1 O3 84.90(8) . . . yes
O2 CR1 N1 99.54(9) . . . yes
O2 CR1 N2 176.66(9) . . . yes
O2 CR1 N3 104.06(9) . . . yes
O3 CR1 N1 94.40(9) . . . yes
O3 CR1 N2 97.63(8) . . . yes
O3 CR1 N3 88.30(9) . . . yes
N1 CR1 N2 78.14(9) . . . yes
N1 CR1 N3 156.40(9) . . . yes
N2 CR1 N3 78.26(9) . . . yes
O4 CL5 O5 109.9(2) . . . yes
O4 CL5 O6 108.7(2) . . . yes
O4 CL5 O7 109.4(3) . . . yes
O5 CL5 O6 108.3(2) . . . yes
O5 CL5 O7 113.3(3) . . . yes
O6 CL5 O7 107.0(2) . . . yes
CR1 O2 C1 111.1(2) . . . yes
CR1 O3 C2 110.5(2) . . . yes
CR1 N1 C7 125.7(2) . . . yes
CR1 N1 C11 115.4(2) . . . yes
C7 N1 C11 118.9(2) . . . yes
CR1 N2 C12 118.9(2) . . . yes
CR1 N2 C16 118.7(2) . . . yes
C12 N2 C16 122.3(2) . . . yes
CR1 N3 C17 114.9(2) . . . yes
CR1 N3 C21 125.8(2) . . . yes
C17 N3 C21 119.1(3) . . . yes
O2 C1 C2 115.8(2) . . . yes
O2 C1 C6 123.9(2) . . . yes
C2 C1 C6 120.4(2) . . . yes
O3 C2 C1 116.4(2) . . . yes
O3 C2 C3 124.8(2) . . . yes
C1 C2 C3 118.8(2) . . . yes
CL1 C3 C2 118.1(2) . . . yes
CL1 C3 C4 121.1(2) . . . yes
C2 C3 C4 120.8(2) . . . yes
CL2 C4 C3 120.1(2) . . . yes
CL2 C4 C5 119.4(2) . . . yes
C3 C4 C5 120.5(2) . . . yes
CL3 C5 C4 121.0(2) . . . yes
CL3 C5 C6 119.7(2) . . . yes
C4 C5 C6 119.3(3) . . . yes
CL4 C6 C1 118.3(2) . . . yes
CL4 C6 C5 121.6(2) . . . yes
C1 C6 C5 120.1(3) . . . yes
N1 C7 C8 122.0(3) . . . yes
C7 C8 C9 119.5(3) . . . yes
C8 C9 C10 119.0(3) . . . yes
C9 C10 C11 118.6(3) . . . yes
N1 C11 C10 121.9(3) . . . yes
N1 C11 C12 114.7(2) . . . yes
C10 C11 C12 123.4(3) . . . yes
N2 C12 C11 112.7(2) . . . yes
N2 C12 C13 120.0(3) . . . yes
C11 C12 C13 127.2(3) . . . yes
C12 C13 C14 119.0(3) . . . yes
C13 C14 C15 120.0(3) . . . yes
C14 C15 C16 118.8(3) . . . yes
N2 C16 C15 119.9(3) . . . yes
N2 C16 C17 113.6(2) . . . yes
C15 C16 C17 126.5(3) . . . yes
N3 C17 C16 114.3(2) . . . yes
N3 C17 C18 121.6(3) . . . yes
C16 C17 C18 124.1(3) . . . yes
C17 C18 C19 118.5(3) . . . yes
C18 C19 C20 120.1(3) . . . yes
C19 C20 C21 118.4(3) . . . yes
N3 C21 C20 122.4(3) . . . yes

loop_
_geom_bond_atom_site_label_1
_geom_bond_atom_site_label_2
_geom_bond_distance
_geom_bond_site_symmetry_1
_geom_bond_site_symmetry_2
_geom_bond_publ_flag
CR1 O1 2.031(2) . . yes
CR1 O2 1.921(2) . . yes
CR1 O3 1.924(2) . . yes
CR1 N1 2.071(2) . . yes
CR1 N2 2.005(2) . . yes
CR1 N3 2.076(2) . . yes
CL1 C3 1.727(3) . . yes
CL2 C4 1.728(3) . . yes
CL3 C5 1.721(3) . . yes
CL4 C6 1.721(3) . . yes
CL5 O4 1.429(3) . . yes
CL5 O5 1.406(3) . . yes
CL5 O6 1.462(3) . . yes
CL5 O7 1.386(3) . . yes
O2 C1 1.331(3) . . yes
O3 C2 1.334(3) . . yes
N1 C7 1.342(4) . . yes
N1 C11 1.351(4) . . yes
N2 C12 1.349(4) . . yes
N2 C16 1.336(4) . . yes
N3 C17 1.358(4) . . yes
N3 C21 1.330(4) . . yes
C1 C2 1.423(4) . . yes
C1 C6 1.387(4) . . yes
C2 C3 1.395(4) . . yes
C3 C4 1.383(4) . . yes
C4 C5 1.407(4) . . yes
C5 C6 1.402(4) . . yes
C7 C8 1.384(4) . . yes
C8 C9 1.379(5) . . yes
C9 C10 1.393(5) . . yes
C10 C11 1.391(4) . . yes
C11 C12 1.483(4) . . yes
C12 C13 1.370(4) . . yes
C13 C14 1.397(4) . . yes
C14 C15 1.379(5) . . yes
C15 C16 1.391(4) . . yes
C16 C17 1.479(4) . . yes
C17 C18 1.376(4) . . yes
C18 C19 1.393(5) . . yes
C19 C20 1.366(5) . . yes
C20 C21 1.390(4) . . yes

loop_
_geom_contact_atom_site_label_1
_geom_contact_atom_site_label_2
_geom_contact_distance
_geom_contact_site_symmetry_1
_geom_contact_site_symmetry_2
_geom_contact_publ_flag
CL2 C10 3.375(3) . 3_555 ?
CL2 C11 3.541(3) . 3_555 ?
CL3 CL3 3.525(2) . 3_545 ?
CL4 O5 3.369(3) . 2_546 ?
CL4 C20 3.500(3) . 4_545 ?
CL5 O1 3.551(2) . . ?
O1 O8 2.580(4) . . ?
O1 O4 2.731(4) . . ?
O1 O6 3.325(4) . . ?
O1 C15 3.338(4) . 4_555 ?
O2 O8 2.729(3) . . ?
O3 C9 3.131(4) . 4_455 ?
O3 C10 3.447(4) . 4_455 ?
O4 C17 3.095(4) . . ?
O4 N3 3.240(3) . . ?
O4 C16 3.321(4) . . ?
O4 C19 3.329(4) . 3_556 ?
O4 C20 3.599(4) . 3_556 ?
O5 O8 3.449(5) . 3_656 ?
O5 C20 3.504(4) . 3_556 ?
O5 C21 3.543(4) . 2_556 ?
O6 O8 2.806(4) . 3_656 ?
O6 C18 3.303(4) . 4_555 ?
O6 C20 3.407(5) . 2_556 ?
O7 C15 3.342(6) . . ?
O7 C19 3.436(6) . 4_555 ?
O7 C18 3.468(6) . 4_555 ?
O7 C21 3.533(6) . 2_556 ?
O7 C16 3.575(6) . . ?
O8 C14 3.297(4) . 4_555 ?
N2 C9 3.478(4) . 4_455 ?
C9 C16 3.557(4) . 4_555 ?
C10 C17 3.495(4) . 4_555 ?
C10 C16 3.506(4) . 4_555 ?
C13 C19 3.471(4) . 4_555 ?
C13 C18 3.515(4) . 4_555 ?
C19 C19 3.457(6) . 3_556 ?
C19 C20 3.580(5) . 3_556 ?
